data_4031379
loop_
_publ_author_name
'Barrow, M.J.'
'Ebsworth, E.A.V.'

_publ_section_title
;
 Crystal and molecular structure of Trisilylamine at 115 K
;
_journal_name_full
;
Journal of the Chemical Society. Dalton Transactions, Inorganic Chemistry 
(1972-)
;
_journal_page_first 563
_journal_page_last 565
_journal_volume 1984
_journal_year 1984
_chemical_formula_sum 'H9 N Si3'
_chemical_name_systematic 'N (Si H3)3'
_space_group_IT_number 2
_symmetry_space_group_name_Hall '-P 1'
_symmetry_space_group_name_H-M 'P -1'
_cell_angle_alpha 95.5
_cell_angle_beta 119.1
_cell_angle_gamma 98.6
_cell_formula_units_Z 2
_cell_length_a 6.84
_cell_length_b 8.17
_cell_length_c 6.87
_cell_volume 325.308
_citation_journal_id_ASTM JCDTBI
_cod_data_source_file Barrow_JCDTBI_1984_951.cif
_cod_data_source_block H9N1Si3
_cod_original_cell_volume 325.3075
_cod_original_formula_sum 'H9 N1 Si3'
_cod_database_code 4031379

loop_
_symmetry_equiv_pos_as_xyz
x,y,z
-x,-y,-z

loop_
_atom_site_label
_atom_site_type_symbol
_atom_site_fract_x
_atom_site_fract_y
_atom_site_fract_z
_atom_site_occupancy
_atom_site_U_iso_or_equiv
H8 H-1 0.741 0.442 0.905 1 0.0
H1 H-1 0.699 0.383 0.312 1 0.0
H9 H-1 0.391 0.256 0.798 1 0.0
Si2 Si+4 0.2204 0.2052 0.3042 1 0.0
N1 N-3 0.5065 0.2516 0.5142 1 0.0
Si1 Si+4 0.7172 0.2674 0.4423 1 0.0
H2 H-1 0.936 0.318 0.635 1 0.0
Si3 Si+4 0.5849 0.285 0.7981 1 0.0
H3 H-1 0.717 0.124 0.323 1 0.0
H6 H-1 0.135 0.323 0.303 1 0.0
H4 H-1 0.218 0.181 0.096 1 0.0
H7 H-1 0.667 0.143 0.876 1 0.0
H5 H-1 0.11 0.067 0.321 1 0.0
